data_7200209
loop_
_publ_author_name
'Fonari, Marina S.'
'Simonov, Yurii A.'
'Wang, Wen-Jwu'
'Tang, Shang-Wei'
'Ganin, Eduard V.'

_publ_section_title
;
 Inclusion of triphenylmethane derivatives by crown and linear
 O-containing molecules&#x2009;:&#x2009; selective interactions and
 crystal structures
;
_journal_issue 1
_journal_name_full CrystEngComm
_journal_page_first 94
_journal_paper_doi 10.1039/b810076d
_journal_volume 11
_journal_year 2009
_chemical_formula_moiety '2(C19 H17 N O3 S), C12 H24 O6'
_chemical_formula_sum 'C50 H58 N2 O12 S2'
_chemical_formula_weight 943.10
_chemical_melting_point 448.1(10)
_chemical_name_common
;
bis(3-(hydroxy(diphenyl)methyl)benzenesulfonamide)
1,4,7,10,13,16-hexaoxacyclooctadecane clathrate
;
_chemical_name_systematic
;
bis{3-[hydroxy(diphenyl)methyl]benzenesulfonamide}
1,4,7,10,13,16-hexaoxacyclooctadecane clathrate
;
_space_group_IT_number 2
_symmetry_cell_setting triclinic
_symmetry_space_group_name_Hall '-P 1'
_symmetry_space_group_name_H-M 'P -1'
_atom_sites_solution_hydrogens geom
_atom_sites_solution_primary direct
_atom_sites_solution_secondary difmap
_audit_creation_method SHELXL-97
_cell_angle_alpha 115.3720(10)
_cell_angle_beta 97.9290(10)
_cell_angle_gamma 99.5400(10)
_cell_formula_units_Z 1
_cell_length_a 8.4707(6)
_cell_length_b 12.4699(9)
_cell_length_c 12.8600(9)
_cell_measurement_temperature 293(2)
_cell_volume 1176.63(15)
_computing_cell_refinement 'Bruker SMART'
_computing_data_collection 'Bruker SMART'
_computing_data_reduction 'Bruker SHELXTL'
_computing_molecular_graphics 'Bruker SHELXTL'
_computing_publication_material 'Bruker SHELXTL'
_computing_structure_refinement 'SHELXL-97 (Sheldrick, 1997)'
_computing_structure_solution 'SHELXS-97 (Sheldrick, 1990)'
_diffrn_ambient_temperature 293(2)
_diffrn_measured_fraction_theta_full 0.983
_diffrn_measured_fraction_theta_max 0.983
_diffrn_measurement_device_type 'CCD area detector'
_diffrn_measurement_method 'phi and omega scan'
_diffrn_radiation_monochromator graphite
_diffrn_radiation_source 'fine-focus sealed tube'
_diffrn_radiation_type MoK\a
_diffrn_radiation_wavelength 0.71073
_diffrn_reflns_av_R_equivalents 0.0148
_diffrn_reflns_av_sigmaI/netI 0.0410
_diffrn_reflns_limit_h_max 10
_diffrn_reflns_limit_h_min -9
_diffrn_reflns_limit_k_max 15
_diffrn_reflns_limit_k_min -13
_diffrn_reflns_limit_l_max 15
_diffrn_reflns_limit_l_min -15
_diffrn_reflns_number 6829
_diffrn_reflns_theta_full 26.00
_diffrn_reflns_theta_max 26.00
_diffrn_reflns_theta_min 1.90
_exptl_absorpt_coefficient_mu 0.179
_exptl_absorpt_correction_T_max 0.9486
_exptl_absorpt_correction_T_min 0.8850
_exptl_absorpt_correction_type 'empirical using SADABS'
_exptl_absorpt_process_details SADABS
_exptl_crystal_colour colorless
_exptl_crystal_density_diffrn 1.331
_exptl_crystal_density_method 'not measured'
_exptl_crystal_description cubic
_exptl_crystal_F_000 500
_exptl_crystal_size_max 0.39
_exptl_crystal_size_mid 0.34
_exptl_crystal_size_min 0.28
_refine_diff_density_max 0.211
_refine_diff_density_min -0.380
_refine_diff_density_rms 0.041
_refine_ls_extinction_method none
_refine_ls_goodness_of_fit_ref 0.925
_refine_ls_hydrogen_treatment mixed
_refine_ls_matrix_type full
_refine_ls_number_parameters 316
_refine_ls_number_reflns 4541
_refine_ls_number_restraints 0
_refine_ls_restrained_S_all 0.925
_refine_ls_R_factor_all 0.0548
_refine_ls_R_factor_gt 0.0393
_refine_ls_shift/su_max 0.000
_refine_ls_shift/su_mean 0.000
_refine_ls_structure_factor_coef Fsqd
_refine_ls_weighting_details 'calc w=1/[\s^2^(Fo^2^)+(0.0564P)^2^+0.0000P] where P=(Fo^2^+2Fc^2^)/3'
_refine_ls_weighting_scheme calc
_refine_ls_wR_factor_gt 0.0963
_refine_ls_wR_factor_ref 0.1025
_reflns_number_gt 3154
_reflns_number_total 4541
_reflns_threshold_expression >2sigma(I)
_cod_data_source_file b810076d.txt
_cod_data_source_block h188m
_cod_depositor_comments
;
The following automatic conversions were performed:
'_symmetry_cell_setting' value 'Triclinic' changed to 'triclinic'
according to '/home/saulius/struct/CIF-dictionaries/cif_core.dic'
dictionary named 'cif_core.dic' version 2.4.1 from 2010-06-29.

Automatic conversion script
Id: cif_fix_enum 1527 2010-12-29 10:47:43Z saulius 

The following automatic conversions were performed:

'_chemical_melting_point' value '174-176 /oC' was changed to
'448.1(10)' - it was converted from degrees Celsius(C) to Kelvins(K),
the average value was taken and precision was estimated.

Automatic conversion script
Id: cif_fix_values 1646 2011-03-28 12:23:43Z adriana 
;
_cod_original_cell_volume 1176.63(14)
_cod_original_sg_symbol_H-M P-1
_cod_database_code 7200209

loop_
_symmetry_equiv_pos_as_xyz
'x, y, z'
'-x, -y, -z'

loop_
_atom_site_label
_atom_site_type_symbol
_atom_site_fract_x
_atom_site_fract_y
_atom_site_fract_z
_atom_site_U_iso_or_equiv
_atom_site_adp_type
_atom_site_occupancy
_atom_site_symmetry_multiplicity
_atom_site_calc_flag
_atom_site_refinement_flags
_atom_site_disorder_assembly
_atom_site_disorder_group
S1 S -0.12262(5) -0.25176(4) 0.01185(4) 0.04052(14) Uani 1 1 d . . .
O1 O -0.21202(16) -0.20386(12) 0.10080(12) 0.0591(4) Uani 1 1 d . . .
H1O H 0.220(3) 0.262(2) 0.257(2) 0.089 Uiso 1 1 d . . .
O2 O -0.20402(16) -0.30135(11) -0.11019(10) 0.0530(3) Uani 1 1 d . . .
O3 O 0.21251(17) 0.25370(11) 0.31352(11) 0.0452(3) Uani 1 1 d . . .
O4 O -0.23802(16) 0.38825(12) 0.07840(11) 0.0555(3) Uani 1 1 d . . .
O5 O 0.05607(18) 0.57383(13) 0.21857(11) 0.0618(4) Uani 1 1 d . A .
O6 O 0.29281(19) 0.72374(19) 0.18037(14) 0.0527(7) Uani 0.899(7) 1 d P A 1
N1 N -0.0597(2) -0.36008(15) 0.02529(15) 0.0470(4) Uani 1 1 d . . .
H1N H -0.011(3) -0.3371(19) 0.094(2) 0.071 Uiso 1 1 d . . .
H2N H -0.007(3) -0.396(2) -0.0284(19) 0.071 Uiso 1 1 d . . .
C1 C 0.2685(2) 0.13121(15) 0.40761(14) 0.0358(4) Uani 1 1 d . . .
C2 C 0.3066(2) 0.02913(17) 0.41096(16) 0.0480(5) Uani 1 1 d . . .
H2 H 0.3502 -0.0218 0.3514 0.058 Uiso 1 1 calc R . .
C3 C 0.2811(3) 0.00119(19) 0.50154(17) 0.0553(5) Uani 1 1 d . . .
H3A H 0.3087 -0.0675 0.5027 0.066 Uiso 1 1 calc R . .
C4 C 0.2152(3) 0.07433(19) 0.58957(17) 0.0569(5) Uani 1 1 d . . .
H4 H 0.1979 0.0556 0.6504 0.068 Uiso 1 1 calc R . .
C5 C 0.1755(3) 0.17494(19) 0.58667(17) 0.0612(6) Uani 1 1 d . . .
H5 H 0.1300 0.2246 0.6457 0.073 Uiso 1 1 calc R . .
C6 C 0.2019(2) 0.20401(17) 0.49687(16) 0.0497(5) Uani 1 1 d . . .
H6 H 0.1747 0.2731 0.4966 0.060 Uiso 1 1 calc R . .
C7 C 0.4903(2) 0.22412(15) 0.34139(14) 0.0369(4) Uani 1 1 d . . .
C8 C 0.6040(2) 0.15347(17) 0.31807(15) 0.0448(4) Uani 1 1 d . . .
H8 H 0.5675 0.0684 0.2815 0.054 Uiso 1 1 calc R . .
C9 C 0.7713(2) 0.20804(19) 0.34859(16) 0.0524(5) Uani 1 1 d . . .
H9 H 0.8459 0.1595 0.3316 0.063 Uiso 1 1 calc R . .
C10 C 0.8272(3) 0.3336(2) 0.40382(17) 0.0580(5) Uani 1 1 d . . .
H10 H 0.9393 0.3702 0.4240 0.070 Uiso 1 1 calc R . .
C11 C 0.7173(3) 0.40405(19) 0.42880(18) 0.0623(6) Uani 1 1 d . . .
H11 H 0.7550 0.4890 0.4673 0.075 Uiso 1 1 calc R . .
C12 C 0.5491(3) 0.35018(16) 0.39737(16) 0.0505(5) Uani 1 1 d . . .
H12 H 0.4755 0.3995 0.4142 0.061 Uiso 1 1 calc R . .
C13 C 0.2460(2) 0.05653(14) 0.18556(14) 0.0335(4) Uani 1 1 d . . .
C14 C 0.3168(2) 0.05628(15) 0.09402(14) 0.0389(4) Uani 1 1 d . . .
H14 H 0.4073 0.1194 0.1105 0.047 Uiso 1 1 calc R . .
C15 C 0.2556(2) -0.03541(16) -0.02034(15) 0.0427(4) Uani 1 1 d . . .
H15 H 0.3046 -0.0331 -0.0800 0.051 Uiso 1 1 calc R . .
C16 C 0.1222(2) -0.13090(15) -0.04754(14) 0.0401(4) Uani 1 1 d . . .
H16 H 0.0823 -0.1938 -0.1246 0.048 Uiso 1 1 calc R . .
C17 C 0.0490(2) -0.13118(14) 0.04230(14) 0.0348(4) Uani 1 1 d . . .
C18 C 0.1092(2) -0.03854(14) 0.15722(14) 0.0356(4) Uani 1 1 d . . .
H18 H 0.0577 -0.0398 0.2162 0.043 Uiso 1 1 calc R . .
C19 C 0.3043(2) 0.16544(14) 0.31019(14) 0.0356(4) Uani 1 1 d . . .
C20 C -0.3965(3) 0.3481(2) 0.0024(2) 0.0706(6) Uani 1 1 d . . .
H20A H -0.4250 0.4165 -0.0064 0.085 Uiso 1 1 calc R . .
H20B H -0.4771 0.3190 0.0373 0.085 Uiso 1 1 calc R . .
C21 C -0.2270(3) 0.4868(2) 0.19020(18) 0.0619(6) Uani 1 1 d . . .
H21A H -0.3073 0.4624 0.2280 0.074 Uiso 1 1 calc R . .
H21B H -0.2503 0.5560 0.1806 0.074 Uiso 1 1 calc R . .
C22 C -0.0576(3) 0.5226(2) 0.26541(18) 0.0604(6) Uani 1 1 d . . .
H22A H -0.0533 0.5819 0.3457 0.073 Uiso 1 1 calc R . .
H22B H -0.0296 0.4511 0.2675 0.073 Uiso 1 1 calc R . .
C23 C 0.2186(3) 0.6202(2) 0.29040(19) 0.0713(7) Uani 1 1 d . . .
H23A H 0.2455 0.5623 0.3174 0.086 Uiso 0.899(7) 1 calc PR A 1
H23B H 0.2266 0.6969 0.3593 0.086 Uiso 0.899(7) 1 calc PR A 1
H23C H 0.2141 0.6577 0.3731 0.086 Uiso 0.101(7) 1 calc PR A 2
H23D H 0.2700 0.5528 0.2761 0.086 Uiso 0.101(7) 1 calc PR A 2
C24 C 0.3367(3) 0.6404(3) 0.2210(3) 0.0652(8) Uani 0.899(7) 1 d P A 1
H24A H 0.4479 0.6740 0.2702 0.078 Uiso 0.899(7) 1 calc PR A 1
H24B H 0.3329 0.5632 0.1540 0.078 Uiso 0.899(7) 1 calc PR A 1
C25 C 0.4020(3) 0.7519(2) 0.1159(2) 0.0658(6) Uani 1 1 d . . .
H25A H 0.5135 0.7784 0.1638 0.079 Uiso 0.899(7) 1 calc PR A 1
H25B H 0.3789 0.8208 0.1057 0.079 Uiso 0.899(7) 1 calc PR A 1
H25C H 0.3334 0.8063 0.1139 0.079 Uiso 0.101(7) 1 calc PR A 2
H25D H 0.5125 0.7977 0.1634 0.079 Uiso 0.101(7) 1 calc PR A 2
O6' O 0.323(3) 0.653(2) 0.146(2) 0.086(8) Uiso 0.101(7) 1 d P A 2
C24' C 0.315(4) 0.706(3) 0.268(3) 0.075(9) Uiso 0.101(7) 1 d P A 2
H24C H 0.4246 0.7355 0.3185 0.090 Uiso 0.101(7) 1 calc PR A 2
H24D H 0.2669 0.7762 0.2859 0.090 Uiso 0.101(7) 1 calc PR A 2

loop_
_atom_site_aniso_label
_atom_site_aniso_U_11
_atom_site_aniso_U_22
_atom_site_aniso_U_33
_atom_site_aniso_U_23
_atom_site_aniso_U_13
_atom_site_aniso_U_12
S1 0.0320(3) 0.0414(3) 0.0406(3) 0.0162(2) 0.00439(19) 0.00163(19)
O1 0.0363(8) 0.0622(8) 0.0650(9) 0.0168(7) 0.0231(7) 0.0034(6)
O2 0.0524(8) 0.0478(7) 0.0464(7) 0.0221(6) -0.0075(6) -0.0037(6)
O3 0.0500(8) 0.0425(7) 0.0448(7) 0.0193(6) 0.0114(6) 0.0186(6)
O4 0.0446(8) 0.0566(8) 0.0567(8) 0.0197(7) 0.0121(7) 0.0090(7)
O5 0.0566(9) 0.0735(9) 0.0520(8) 0.0341(7) 0.0031(7) 0.0011(7)
O6 0.0439(10) 0.0561(13) 0.0575(11) 0.0259(9) 0.0113(8) 0.0127(8)
N1 0.0506(11) 0.0477(10) 0.0454(9) 0.0256(8) 0.0088(8) 0.0095(8)
C1 0.0304(9) 0.0375(9) 0.0323(9) 0.0126(7) 0.0046(7) 0.0025(7)
C2 0.0533(12) 0.0513(11) 0.0458(11) 0.0243(9) 0.0174(10) 0.0188(10)
C3 0.0613(14) 0.0584(12) 0.0551(12) 0.0341(10) 0.0127(11) 0.0161(11)
C4 0.0628(14) 0.0623(13) 0.0433(11) 0.0268(10) 0.0134(10) 0.0023(11)
C5 0.0759(16) 0.0569(13) 0.0473(12) 0.0174(10) 0.0291(11) 0.0143(12)
C6 0.0593(13) 0.0441(11) 0.0455(11) 0.0177(9) 0.0193(10) 0.0148(9)
C7 0.0389(10) 0.0372(9) 0.0305(9) 0.0150(7) 0.0058(8) 0.0028(8)
C8 0.0414(11) 0.0431(10) 0.0448(10) 0.0186(8) 0.0059(9) 0.0057(9)
C9 0.0402(12) 0.0687(14) 0.0517(12) 0.0329(10) 0.0084(9) 0.0097(10)
C10 0.0405(12) 0.0734(15) 0.0554(12) 0.0370(11) 0.0007(10) -0.0093(11)
C11 0.0612(15) 0.0475(12) 0.0613(13) 0.0228(10) 0.0031(11) -0.0129(11)
C12 0.0521(13) 0.0396(10) 0.0510(11) 0.0167(9) 0.0104(10) 0.0024(9)
C13 0.0313(9) 0.0348(9) 0.0333(9) 0.0152(7) 0.0062(7) 0.0085(7)
C14 0.0365(10) 0.0400(10) 0.0394(10) 0.0196(8) 0.0086(8) 0.0042(8)
C15 0.0410(11) 0.0505(11) 0.0369(10) 0.0206(8) 0.0137(8) 0.0072(9)
C16 0.0412(11) 0.0403(10) 0.0306(9) 0.0107(7) 0.0058(8) 0.0078(8)
C17 0.0292(9) 0.0366(9) 0.0366(9) 0.0161(7) 0.0060(7) 0.0067(7)
C18 0.0314(9) 0.0412(9) 0.0344(9) 0.0173(8) 0.0091(8) 0.0090(8)
C19 0.0365(10) 0.0318(9) 0.0365(9) 0.0141(7) 0.0079(8) 0.0090(7)
C20 0.0414(13) 0.0907(17) 0.0717(15) 0.0307(13) 0.0136(12) 0.0156(12)
C21 0.0622(15) 0.0695(14) 0.0562(13) 0.0268(11) 0.0261(12) 0.0180(12)
C22 0.0700(16) 0.0644(13) 0.0487(12) 0.0271(10) 0.0215(11) 0.0125(11)
C23 0.0689(16) 0.0767(16) 0.0545(13) 0.0330(12) -0.0112(12) -0.0027(12)
C24 0.0498(16) 0.0648(19) 0.076(2) 0.0344(16) -0.0017(14) 0.0087(13)
C25 0.0413(13) 0.0774(15) 0.0690(15) 0.0310(12) 0.0079(11) 0.0026(11)

loop_
_atom_type_symbol
_atom_type_description
_atom_type_scat_dispersion_real
_atom_type_scat_dispersion_imag
_atom_type_scat_source
C C 0.0033 0.0016 'International Tables Vol C Tables 4.2.6.8 and 6.1.1.4'
H H 0.0000 0.0000 'International Tables Vol C Tables 4.2.6.8 and 6.1.1.4'
N N 0.0061 0.0033 'International Tables Vol C Tables 4.2.6.8 and 6.1.1.4'
O O 0.0106 0.0060 'International Tables Vol C Tables 4.2.6.8 and 6.1.1.4'
S S 0.1246 0.1234 'International Tables Vol C Tables 4.2.6.8 and 6.1.1.4'

loop_
_geom_angle_atom_site_label_1
_geom_angle_atom_site_label_2
_geom_angle_atom_site_label_3
_geom_angle
_geom_angle_site_symmetry_1
_geom_angle_site_symmetry_3
_geom_angle_publ_flag
O1 S1 O2 119.33(8) . . ?
O1 S1 N1 107.41(9) . . ?
O2 S1 N1 106.10(8) . . ?
O1 S1 C17 106.88(8) . . ?
O2 S1 C17 107.40(7) . . ?
N1 S1 C17 109.49(8) . . ?
C19 O3 H1O 105.3(18) . . ?
C21 O4 C20 112.43(16) . . ?
C22 O5 C23 113.26(15) . . ?
C25 O6 C24 112.9(2) . . ?
S1 N1 H1N 110.8(14) . . ?
S1 N1 H2N 113.0(14) . . ?
H1N N1 H2N 115(2) . . ?
C2 C1 C6 117.91(16) . . ?
C2 C1 C19 121.09(14) . . ?
C6 C1 C19 120.97(15) . . ?
C1 C2 C3 121.13(17) . . ?
C1 C2 H2 119.4 . . ?
C3 C2 H2 119.4 . . ?
C4 C3 C2 120.33(18) . . ?
C4 C3 H3A 119.8 . . ?
C2 C3 H3A 119.8 . . ?
C5 C4 C3 119.14(17) . . ?
C5 C4 H4 120.4 . . ?
C3 C4 H4 120.4 . . ?
C4 C5 C6 120.85(18) . . ?
C4 C5 H5 119.6 . . ?
C6 C5 H5 119.6 . . ?
C1 C6 C5 120.65(18) . . ?
C1 C6 H6 119.7 . . ?
C5 C6 H6 119.7 . . ?
C12 C7 C8 117.99(17) . . ?
C12 C7 C19 120.28(16) . . ?
C8 C7 C19 121.70(15) . . ?
C9 C8 C7 120.87(17) . . ?
C9 C8 H8 119.6 . . ?
C7 C8 H8 119.6 . . ?
C10 C9 C8 120.21(19) . . ?
C10 C9 H9 119.9 . . ?
C8 C9 H9 119.9 . . ?
C11 C10 C9 119.57(19) . . ?
C11 C10 H10 120.2 . . ?
C9 C10 H10 120.2 . . ?
C10 C11 C12 120.66(19) . . ?
C10 C11 H11 119.7 . . ?
C12 C11 H11 119.7 . . ?
C7 C12 C11 120.69(19) . . ?
C7 C12 H12 119.7 . . ?
C11 C12 H12 119.7 . . ?
C14 C13 C18 117.72(15) . . ?
C14 C13 C19 120.86(14) . . ?
C18 C13 C19 121.05(13) . . ?
C15 C14 C13 121.35(16) . . ?
C15 C14 H14 119.3 . . ?
C13 C14 H14 119.3 . . ?
C14 C15 C16 120.71(15) . . ?
C14 C15 H15 119.6 . . ?
C16 C15 H15 119.6 . . ?
C15 C16 C17 118.65(16) . . ?
C15 C16 H16 120.7 . . ?
C17 C16 H16 120.7 . . ?
C18 C17 C16 120.81(15) . . ?
C18 C17 S1 118.83(12) . . ?
C16 C17 S1 120.35(13) . . ?
C17 C18 C13 120.73(14) . . ?
C17 C18 H18 119.6 . . ?
C13 C18 H18 119.6 . . ?
O3 C19 C13 107.21(13) . . ?
O3 C19 C1 106.49(12) . . ?
C13 C19 C1 113.17(13) . . ?
O3 C19 C7 110.19(13) . . ?
C13 C19 C7 112.11(13) . . ?
C1 C19 C7 107.54(13) . . ?
O4 C20 C25 111.06(17) . 2_565 ?
O4 C20 H20A 109.4 . . ?
C25 C20 H20A 109.4 2_565 . ?
O4 C20 H20B 109.4 . . ?
C25 C20 H20B 109.4 2_565 . ?
H20A C20 H20B 108.0 . . ?
O4 C21 C22 109.20(17) . . ?
O4 C21 H21A 109.8 . . ?
C22 C21 H21A 109.8 . . ?
O4 C21 H21B 109.8 . . ?
C22 C21 H21B 109.8 . . ?
H21A C21 H21B 108.3 . . ?
O5 C22 C21 109.51(16) . . ?
O5 C22 H22A 109.8 . . ?
C21 C22 H22A 109.8 . . ?
O5 C22 H22B 109.8 . . ?
C21 C22 H22B 109.8 . . ?
H22A C22 H22B 108.2 . . ?
C24' C23 O5 112.3(13) . . ?
C24' C23 C24 34.4(14) . . ?
O5 C23 C24 109.61(18) . . ?
C24' C23 H23A 132.5 . . ?
O5 C23 H23A 109.7 . . ?
C24 C23 H23A 109.7 . . ?
C24' C23 H23B 77.2 . . ?
O5 C23 H23B 109.7 . . ?
C24 C23 H23B 109.7 . . ?
H23A C23 H23B 108.2 . . ?
C24' C23 H23C 109.2 . . ?
O5 C23 H23C 109.2 . . ?
C24 C23 H23C 135.6 . . ?
H23A C23 H23C 75.9 . . ?
H23B C23 H23C 35.2 . . ?
C24' C23 H23D 109.2 . . ?
O5 C23 H23D 109.2 . . ?
C24 C23 H23D 78.6 . . ?
H23A C23 H23D 34.1 . . ?
H23B C23 H23D 134.0 . . ?
H23C C23 H23D 107.9 . . ?
O6 C24 C23 108.7(3) . . ?
O6 C24 H24A 110.0 . . ?
C23 C24 H24A 110.0 . . ?
O6 C24 H24B 110.0 . . ?
C23 C24 H24B 110.0 . . ?
H24A C24 H24B 108.3 . . ?
O6 C25 C20 116.69(19) . 2_565 ?
O6 C25 O6' 35.6(10) . . ?
C20 C25 O6' 87.3(10) 2_565 . ?
O6 C25 H25A 108.1 . . ?
C20 C25 H25A 108.1 2_565 . ?
O6' C25 H25A 101.5 . . ?
O6 C25 H25B 108.1 . . ?
C20 C25 H25B 108.1 2_565 . ?
O6' C25 H25B 140.5 . . ?
H25A C25 H25B 107.3 . . ?
O6 C25 H25C 83.1 . . ?
C20 C25 H25C 114.1 2_565 . ?
O6' C25 H25C 114.1 . . ?
H25A C25 H25C 124.8 . . ?
H25B C25 H25C 26.4 . . ?
O6 C25 H25D 113.9 . . ?
C20 C25 H25D 114.1 2_565 . ?
O6' C25 H25D 114.1 . . ?
H25A C25 H25D 14.4 . . ?
H25B C25 H25D 92.9 . . ?
H25C C25 H25D 111.3 . . ?
C24' O6' C25 110(2) . . ?
C23 C24' O6' 110(3) . . ?
C23 C24' H24C 109.6 . . ?
O6' C24' H24C 109.6 . . ?
C23 C24' H24D 109.6 . . ?
O6' C24' H24D 109.6 . . ?
H24C C24' H24D 108.1 . . ?

loop_
_geom_bond_atom_site_label_1
_geom_bond_atom_site_label_2
_geom_bond_distance
_geom_bond_site_symmetry_2
_geom_bond_publ_flag
S1 O1 1.4291(13) . ?
S1 O2 1.4316(12) . ?
S1 N1 1.5972(16) . ?
S1 C17 1.7722(17) . ?
O3 C19 1.4387(19) . ?
O3 H1O 0.78(2) . ?
O4 C21 1.413(2) . ?
O4 C20 1.416(2) . ?
O5 C22 1.409(2) . ?
O5 C23 1.418(2) . ?
O6 C25 1.421(2) . ?
O6 C24 1.424(4) . ?
N1 H1N 0.82(2) . ?
N1 H2N 0.87(2) . ?
C1 C2 1.380(2) . ?
C1 C6 1.384(2) . ?
C1 C19 1.537(2) . ?
C2 C3 1.385(2) . ?
C2 H2 0.9300 . ?
C3 C4 1.372(3) . ?
C3 H3A 0.9300 . ?
C4 C5 1.366(3) . ?
C4 H4 0.9300 . ?
C5 C6 1.385(3) . ?
C5 H5 0.9300 . ?
C6 H6 0.9300 . ?
C7 C12 1.382(2) . ?
C7 C8 1.389(2) . ?
C7 C19 1.540(2) . ?
C8 C9 1.387(3) . ?
C8 H8 0.9300 . ?
C9 C10 1.374(3) . ?
C9 H9 0.9300 . ?
C10 C11 1.361(3) . ?
C10 H10 0.9300 . ?
C11 C12 1.391(3) . ?
C11 H11 0.9300 . ?
C12 H12 0.9300 . ?
C13 C14 1.392(2) . ?
C13 C18 1.392(2) . ?
C13 C19 1.533(2) . ?
C14 C15 1.375(2) . ?
C14 H14 0.9300 . ?
C15 C16 1.380(2) . ?
C15 H15 0.9300 . ?
C16 C17 1.386(2) . ?
C16 H16 0.9300 . ?
C17 C18 1.383(2) . ?
C18 H18 0.9300 . ?
C20 C25 1.486(3) 2_565 ?
C20 H20A 0.9700 . ?
C20 H20B 0.9700 . ?
C21 C22 1.492(3) . ?
C21 H21A 0.9700 . ?
C21 H21B 0.9700 . ?
C22 H22A 0.9700 . ?
C22 H22B 0.9700 . ?
C23 C24' 1.39(3) . ?
C23 C24 1.490(4) . ?
C23 H23A 0.9700 . ?
C23 H23B 0.9700 . ?
C23 H23C 0.9700 . ?
C23 H23D 0.9700 . ?
C24 H24A 0.9700 . ?
C24 H24B 0.9700 . ?
C25 C20 1.486(3) 2_565 ?
C25 O6' 1.52(2) . ?
C25 H25A 0.9700 . ?
C25 H25B 0.9700 . ?
C25 H25C 0.9700 . ?
C25 H25D 0.9700 . ?
O6' C24' 1.44(5) . ?
C24' H24C 0.9700 . ?
C24' H24D 0.9700 . ?

loop_
_geom_hbond_atom_site_label_D
_geom_hbond_atom_site_label_H
_geom_hbond_atom_site_label_A
_geom_hbond_distance_DH
_geom_hbond_distance_HA
_geom_hbond_distance_DA
_geom_hbond_angle_DHA
_geom_hbond_site_symmetry_A
O3 H1O O2 0.78(2) 2.14(2) 2.9136(17) 169(2) 2
N1 H1N O5 0.82(2) 2.37(2) 3.028(2) 137.9(18) 1_545
N1 H1N O6 0.82(2) 2.51(2) 3.086(2) 128.4(18) 1_545
N1 H2N O4 0.87(2) 2.26(2) 3.014(2) 145(2) 2
N1 H2N O5 0.87(2) 2.41(2) 3.135(2) 140(2) 2

loop_
_geom_torsion_atom_site_label_1
_geom_torsion_atom_site_label_2
_geom_torsion_atom_site_label_3
_geom_torsion_atom_site_label_4
_geom_torsion
_geom_torsion_site_symmetry_1
_geom_torsion_site_symmetry_2
_geom_torsion_site_symmetry_3
_geom_torsion_site_symmetry_4
_geom_torsion_publ_flag
C20 O4 C21 C22 179.29(17) . . . . ?
O4 C21 C22 O5 67.6(2) . . . . ?
C21 C22 O5 C23 174.87(18) . . . . ?
C22 O5 C23 C24 164.5(2) . . . . ?
O5 C23 C24 O6 58.3(3) . . . . ?
C23 C24 O6 C25 178.16(19) . . . . ?
C24 O6 C25 C20 69.6(3) . . . 2_565 ?
O6 C25 C20 O4 60.1(3) . . 2_565 2_565 ?
C25 C20 O4 C21 -177.64(17) . 2_565 2_565 2_565 ?
